data_2207282
loop_
_publ_author_name
'Demir, Sibel'
' Din\,cer, Muharrem'
'Y\?ild\?ir\?im, \.Ismail'
'Kayademir, Asl\?ihan'

_publ_section_title
;5-Carboxylato-5-hydroxy-4-(4-methoxybenzoyl)-3-(4-methoxyphenyl)-1,1-dimethyl-4,5-dihydro-1<i>H</i>-pyrazol-1-ium
 monohydrate
;
_journal_coeditor_code LH6478
_journal_issue 11
_journal_name_full 'Acta Crystallographica Section E'
_journal_page_first o3540
_journal_page_last o3542
_journal_paper_doi 10.1107/S1600536805031053
_journal_volume 61
_journal_year 2005
_chemical_formula_iupac 'C21 H22 N2 O6, H2 O'
_chemical_formula_moiety 'C21 H22 N2 O6, H2 O'
_chemical_formula_sum 'C21 H24 N2 O7'
_chemical_formula_weight 416.42
_chemical_name_systematic
;5-carboxylato-5-hydroxy-4-(4-methoxybenzoyl)-3-(4-methoxyphenyl)-1,1-dimethyl-
4,5-dihydro-1H-pyrazol-1-ium
 monohydrate
;
_space_group_IT_number 14
_symmetry_cell_setting monoclinic
_symmetry_space_group_name_Hall '-P 2ybc'
_symmetry_space_group_name_H-M 'P 1 21/c 1'
_atom_sites_solution_hydrogens geom
_atom_sites_solution_primary direct
_atom_sites_solution_secondary difmap
_audit_creation_method SHELXL-97
_cell_angle_alpha 90.00
_cell_angle_beta 94.896(4)
_cell_angle_gamma 90.00
_cell_formula_units_Z 4
_cell_length_a 16.5325(8)
_cell_length_b 16.0283(11)
_cell_length_c 7.8717(4)
_cell_measurement_reflns_used 18802
_cell_measurement_temperature 296
_cell_measurement_theta_max 28.04
_cell_measurement_theta_min 1.77
_cell_volume 2078.3(2)
_computing_cell_refinement X-AREA
_computing_data_collection 'X-AREA (Stoe & Cie, 2002)'
_computing_data_reduction 'X-RED32 (Stoe & Cie, 2002)'
_computing_molecular_graphics 'ORTEP-3 for Windows (Farrugia, 1997)'
_computing_publication_material 'WinGX (Farrugia, 1999) and PLATON (Spek, 2003)'
_computing_structure_refinement 'SHELXL97 (Sheldrick, 1997)'
_computing_structure_solution 'SHELXS97 (Sheldrick, 1997)'
_diffrn_ambient_temperature 296
_diffrn_detector_area_resol_mean 6.67
_diffrn_measured_fraction_theta_full 1.000
_diffrn_measured_fraction_theta_max 1.000
_diffrn_measurement_device_type 'Stoe IPDS-2'
_diffrn_measurement_method 'rotation method'
_diffrn_radiation_monochromator graphite
_diffrn_radiation_source 'fine-focus sealed tube'
_diffrn_radiation_type MoK\a
_diffrn_radiation_wavelength 0.71073
_diffrn_reflns_av_R_equivalents 0.0589
_diffrn_reflns_av_sigmaI/netI 0.0390
_diffrn_reflns_limit_h_max 20
_diffrn_reflns_limit_h_min -20
_diffrn_reflns_limit_k_max 19
_diffrn_reflns_limit_k_min -19
_diffrn_reflns_limit_l_max 9
_diffrn_reflns_limit_l_min -9
_diffrn_reflns_number 19824
_diffrn_reflns_theta_full 26.00
_diffrn_reflns_theta_max 26.00
_diffrn_reflns_theta_min 1.77
_diffrn_standards_decay_% 0
_diffrn_standards_interval_count 0
_diffrn_standards_number 0
_exptl_absorpt_coefficient_mu 0.101
_exptl_absorpt_correction_type none
_exptl_absorpt_process_details '(X-RED; Stoe & Cie, 2002)'
_exptl_crystal_colour colorless
_exptl_crystal_density_diffrn 1.331
_exptl_crystal_density_method 'not measured'
_exptl_crystal_description plate
_exptl_crystal_F_000 880
_exptl_crystal_size_max 0.49
_exptl_crystal_size_mid 0.37
_exptl_crystal_size_min 0.18
_refine_diff_density_max 0.710
_refine_diff_density_min -0.331
_refine_ls_extinction_coef 0.0073(16)
_refine_ls_extinction_expression Fc^*^=kFc[1+0.001xFc^2^\l^3^/sin(2\q)]^-1/4^
_refine_ls_extinction_method SHELXL97
_refine_ls_goodness_of_fit_ref 1.024
_refine_ls_hydrogen_treatment mixed
_refine_ls_matrix_type full
_refine_ls_number_parameters 280
_refine_ls_number_reflns 4084
_refine_ls_number_restraints 16
_refine_ls_restrained_S_all 1.057
_refine_ls_R_factor_all 0.0740
_refine_ls_R_factor_gt 0.0470
_refine_ls_shift/su_max 0.000
_refine_ls_shift/su_mean 0.000
_refine_ls_structure_factor_coef Fsqd
_refine_ls_weighting_details 'calc w = 1/[\s^2^(Fo^2^)+(0.0745P)^2^+0.0106P] where P = (Fo^2^+2Fc^2^)/3'
_refine_ls_weighting_scheme calc
_refine_ls_wR_factor_gt 0.1203
_refine_ls_wR_factor_ref 0.1303
_reflns_number_gt 2753
_reflns_number_total 4084
_reflns_threshold_expression I>2\s(I)
_cod_data_source_file lh6478.cif
_cod_data_source_block I
_cod_depositor_comments
;
The following automatic conversions were performed:
'_symmetry_cell_setting' value 'Monoclinic' changed to 'monoclinic'
according to '/home/saulius/struct/CIF-dictionaries/cif_core.dic'
dictionary named 'cif_core.dic' version 2.4.1 from 2010-06-29.

Automatic conversion script
Id: cif_fix_enum 1527 2010-12-29 10:47:43Z saulius 

The following automatic conversions were performed:

'_symmetry_cell_setting' value 'Monoclinic' changed to 'monoclinic'
according to /home/saulius/struct/CIF-dictionaries/cif_core.dic
dictionary named 'cif_core.dic' version 2.4.1 from 2010-06-29.

Automatic conversion script
Id: cif_fix_values 1715 2011-07-08 13:25:40Z adriana 
;
_cod_original_sg_symbol_H-M 'P 21/c'
_cod_database_code 2207282
_cod_database_fobs_code 2207282

loop_
_symmetry_equiv_pos_as_xyz
'x, y, z'
'-x, y+1/2, -z+1/2'
'-x, -y, -z'
'x, -y-1/2, z-1/2'

loop_
_atom_site_label
_atom_site_fract_x
_atom_site_fract_y
_atom_site_fract_z
_atom_site_U_iso_or_equiv
_atom_site_adp_type
_atom_site_calc_flag
_atom_site_refinement_flags
_atom_site_occupancy
_atom_site_type_symbol
O1 0.36803(8) 0.49197(9) 0.44050(17) 0.0423(4) Uani d . 1 O
H1 0.4081 0.4715 0.4023 0.063 Uiso calc R 1 H
O2 0.48369(9) 0.46283(12) 0.6767(2) 0.0614(5) Uani d . 1 O
O3 0.40206(10) 0.39727(10) 0.84515(19) 0.0553(4) Uani d . 1 O
O4 0.15722(9) 0.50954(10) 0.4608(2) 0.0526(4) Uani d . 1 O
O5 0.28545(11) 0.87931(9) 0.5119(2) 0.0565(4) Uani d . 1 O
O6 -0.01103(10) 0.36338(12) 1.1485(2) 0.0641(5) Uani d . 1 O
O7 0.47588(14) 0.37338(14) 0.1764(2) 0.0737(6) Uani d DU 1 O
H7A 0.460(2) 0.384(2) 0.063(3) 0.120(11) Uiso d DU 1 H
H7B 0.4879(19) 0.4279(13) 0.208(4) 0.087(9) Uiso d DU 1 H
N1 0.24977(10) 0.33359(11) 0.6103(2) 0.0442(4) Uani d D 1 N
N2 0.31392(10) 0.35724(10) 0.5059(2) 0.0403(4) Uani d D 1 N
C1 0.34661(12) 0.44523(12) 0.5734(2) 0.0365(4) Uani d . 1 C
C2 0.27131(12) 0.47772(12) 0.6546(2) 0.0361(4) Uani d . 1 C
H2 0.2883 0.5052 0.7630 0.043 Uiso calc R 1 H
C3 0.22719(12) 0.39837(12) 0.6886(3) 0.0387(5) Uani d . 1 C
C4 0.41855(13) 0.43261(13) 0.7131(3) 0.0413(5) Uani d . 1 C
C5 0.37739(14) 0.29067(14) 0.5161(3) 0.0509(6) Uani d . 1 C
H5A 0.4014 0.2864 0.6312 0.076 Uiso calc R 1 H
H5B 0.4186 0.3045 0.4419 0.076 Uiso calc R 1 H
H5C 0.3530 0.2383 0.4817 0.076 Uiso calc R 1 H
C6 0.27759(15) 0.36307(15) 0.3241(3) 0.0523(6) Uani d . 1 C
H6A 0.2367 0.4057 0.3154 0.079 Uiso calc R 1 H
H6B 0.2536 0.3105 0.2900 0.079 Uiso calc R 1 H
H6C 0.3194 0.3767 0.2512 0.079 Uiso calc R 1 H
C7 0.21795(12) 0.53750(13) 0.5413(3) 0.0395(5) Uani d . 1 C
C8 0.23922(12) 0.62612(13) 0.5367(3) 0.0391(5) Uani d . 1 C
C9 0.18450(13) 0.68183(14) 0.4534(3) 0.0463(5) Uani d . 1 C
H9 0.1361 0.6618 0.3996 0.056 Uiso calc R 1 H
C10 0.20076(14) 0.76572(14) 0.4493(3) 0.0514(6) Uani d . 1 C
H10 0.1628 0.8023 0.3968 0.062 Uiso calc R 1 H
C11 0.27451(13) 0.79592(13) 0.5242(3) 0.0441(5) Uani d . 1 C
C12 0.33036(13) 0.74137(14) 0.6039(3) 0.0455(5) Uani d . 1 C
H12 0.3799 0.7612 0.6527 0.055 Uiso calc R 1 H
C13 0.31248(12) 0.65775(13) 0.6108(3) 0.0423(5) Uani d . 1 C
H13 0.3500 0.6215 0.6660 0.051 Uiso calc R 1 H
C14 0.35977(17) 0.91258(16) 0.5908(4) 0.0642(7) Uani d . 1 C
H14A 0.3608 0.9719 0.5739 0.096 Uiso calc R 1 H
H14B 0.4048 0.8876 0.5407 0.096 Uiso calc R 1 H
H14C 0.3635 0.9006 0.7107 0.096 Uiso calc R 1 H
C15 0.16302(12) 0.39318(12) 0.8052(3) 0.0404(5) Uani d . 1 C
C16 0.15889(13) 0.44991(14) 0.9369(3) 0.0454(5) Uani d . 1 C
H16 0.1954 0.4941 0.9465 0.054 Uiso calc R 1 H
C17 0.10169(13) 0.44240(15) 1.0545(3) 0.0473(5) Uani d . 1 C
H17 0.1005 0.4806 1.1432 0.057 Uiso calc R 1 H
C18 0.04648(13) 0.37788(15) 1.0391(3) 0.0468(5) Uani d . 1 C
C19 0.04752(15) 0.32217(16) 0.9034(3) 0.0573(6) Uani d . 1 C
H19 0.0087 0.2802 0.8898 0.069 Uiso calc R 1 H
C20 0.10540(14) 0.32905(15) 0.7900(3) 0.0527(6) Uani d . 1 C
H20 0.1065 0.2906 0.7017 0.063 Uiso calc R 1 H
C21 -0.01000(16) 0.4141(2) 1.2977(3) 0.0674(7) Uani d . 1 C
H21A -0.0532 0.3973 1.3644 0.101 Uiso calc R 1 H
H21B -0.0172 0.4715 1.2651 0.101 Uiso calc R 1 H
H21C 0.0411 0.4075 1.3640 0.101 Uiso calc R 1 H

loop_
_atom_site_aniso_label
_atom_site_aniso_U_11
_atom_site_aniso_U_22
_atom_site_aniso_U_33
_atom_site_aniso_U_12
_atom_site_aniso_U_13
_atom_site_aniso_U_23
O1 0.0439(8) 0.0469(8) 0.0375(7) 0.0019(6) 0.0119(6) 0.0070(6)
O2 0.0422(9) 0.0837(13) 0.0576(10) -0.0116(8) 0.0014(8) 0.0122(9)
O3 0.0599(10) 0.0630(10) 0.0421(9) -0.0041(8) 0.0001(7) 0.0127(7)
O4 0.0470(9) 0.0484(9) 0.0605(10) -0.0050(7) -0.0068(8) -0.0019(7)
O5 0.0680(10) 0.0369(9) 0.0635(10) -0.0037(7) -0.0010(8) 0.0029(7)
O6 0.0536(9) 0.0818(12) 0.0601(10) -0.0179(9) 0.0238(8) -0.0045(9)
O7 0.0916(15) 0.0770(14) 0.0523(11) -0.0089(11) 0.0043(10) 0.0002(10)
N1 0.0473(10) 0.0415(10) 0.0455(10) -0.0056(8) 0.0143(8) -0.0030(8)
N2 0.0466(10) 0.0371(9) 0.0383(9) -0.0010(7) 0.0110(8) -0.0029(7)
C1 0.0410(10) 0.0350(10) 0.0343(10) -0.0004(8) 0.0080(8) 0.0026(8)
C2 0.0398(10) 0.0345(10) 0.0348(10) -0.0011(8) 0.0071(8) -0.0015(8)
C3 0.0422(11) 0.0372(11) 0.0368(10) -0.0015(9) 0.0043(8) 0.0002(8)
C4 0.0439(11) 0.0395(11) 0.0407(11) 0.0032(9) 0.0051(9) 0.0005(9)
C5 0.0563(13) 0.0415(12) 0.0561(14) 0.0079(10) 0.0121(11) -0.0031(10)
C6 0.0612(14) 0.0562(14) 0.0394(12) -0.0049(11) 0.0026(10) -0.0093(10)
C7 0.0402(11) 0.0416(11) 0.0379(10) -0.0003(9) 0.0104(9) -0.0025(9)
C8 0.0398(10) 0.0385(11) 0.0395(10) 0.0007(9) 0.0071(9) 0.0015(9)
C9 0.0404(11) 0.0465(12) 0.0515(13) -0.0003(9) 0.0015(10) 0.0049(10)
C10 0.0478(12) 0.0454(13) 0.0602(14) 0.0054(10) 0.0002(11) 0.0101(10)
C11 0.0525(12) 0.0353(11) 0.0454(12) 0.0010(9) 0.0092(10) 0.0024(9)
C12 0.0460(11) 0.0429(12) 0.0470(12) -0.0035(9) 0.0017(10) -0.0008(9)
C13 0.0425(11) 0.0394(11) 0.0446(11) 0.0033(9) 0.0017(9) 0.0016(9)
C14 0.0824(18) 0.0470(14) 0.0615(16) -0.0152(13) -0.0026(14) -0.0044(11)
C15 0.0420(11) 0.0363(11) 0.0436(11) -0.0025(9) 0.0081(9) 0.0027(8)
C16 0.0461(11) 0.0446(12) 0.0465(12) -0.0097(10) 0.0099(10) -0.0032(10)
C17 0.0468(12) 0.0549(14) 0.0414(11) -0.0040(10) 0.0102(10) -0.0053(10)
C18 0.0398(11) 0.0560(13) 0.0457(12) -0.0018(10) 0.0101(9) 0.0051(10)
C19 0.0514(13) 0.0576(15) 0.0645(15) -0.0190(11) 0.0153(12) -0.0051(12)
C20 0.0581(14) 0.0493(13) 0.0524(13) -0.0129(11) 0.0152(11) -0.0098(10)
C21 0.0591(15) 0.091(2) 0.0552(15) -0.0056(14) 0.0246(12) -0.0037(14)

loop_
_atom_type_symbol
_atom_type_description
_atom_type_scat_dispersion_real
_atom_type_scat_dispersion_imag
_atom_type_scat_source
C C 0.0033 0.0016 'International Tables Vol C Tables 4.2.6.8 and 6.1.1.4'
H H 0.0000 0.0000 'International Tables Vol C Tables 4.2.6.8 and 6.1.1.4'
N N 0.0061 0.0033 'International Tables Vol C Tables 4.2.6.8 and 6.1.1.4'
O O 0.0106 0.0060 'International Tables Vol C Tables 4.2.6.8 and 6.1.1.4'

loop_
_geom_angle_atom_site_label_1
_geom_angle_atom_site_label_2
_geom_angle_atom_site_label_3
_geom_angle
_geom_angle_publ_flag
C1 O1 H1 109.5 ?
C11 O5 C14 116.86(19) yes
C18 O6 C21 117.72(19) yes
H7A O7 H7B 97(3) ?
C3 N1 N2 108.61(16) ?
N1 N2 C5 109.15(16) ?
N1 N2 C6 107.67(16) ?
C5 N2 C6 108.44(16) ?
N1 N2 C1 106.78(14) ?
C5 N2 C1 113.55(16) ?
C6 N2 C1 111.07(15) ?
O1 C1 C2 114.02(16) ?
O1 C1 C4 112.37(16) ?
C2 C1 C4 110.22(16) ?
O1 C1 N2 109.69(15) ?
C2 C1 N2 100.10(14) ?
C4 C1 N2 109.73(15) ?
C3 C2 C7 111.63(16) yes
C3 C2 C1 102.13(15) ?
C7 C2 C1 114.51(15) yes
C3 C2 H2 109.4 ?
C7 C2 H2 109.4 ?
C1 C2 H2 109.4 ?
N1 C3 C15 120.87(18) yes
N1 C3 C2 115.80(18) ?
C15 C3 C2 123.32(17) ?
O3 C4 O2 129.3(2) yes
O3 C4 C1 116.27(18) ?
O2 C4 C1 114.35(18) ?
N2 C5 H5A 109.5 ?
N2 C5 H5B 109.5 ?
H5A C5 H5B 109.5 ?
N2 C5 H5C 109.5 ?
H5A C5 H5C 109.5 ?
H5B C5 H5C 109.5 ?
N2 C6 H6A 109.5 ?
N2 C6 H6B 109.5 ?
H6A C6 H6B 109.5 ?
N2 C6 H6C 109.5 ?
H6A C6 H6C 109.5 ?
H6B C6 H6C 109.5 ?
O4 C7 C8 122.00(19) ?
O4 C7 C2 118.48(19) ?
C8 C7 C2 119.50(18) yes
C13 C8 C9 118.00(19) ?
C13 C8 C7 122.97(19) ?
C9 C8 C7 119.03(19) ?
C10 C9 C8 121.2(2) ?
C10 C9 H9 119.4 ?
C8 C9 H9 119.4 ?
C9 C10 C11 119.7(2) ?
C9 C10 H10 120.1 ?
C11 C10 H10 120.1 ?
O5 C11 C12 124.7(2) yes
O5 C11 C10 115.45(19) ?
C12 C11 C10 119.9(2) ?
C13 C12 C11 119.8(2) ?
C13 C12 H12 120.1 ?
C11 C12 H12 120.1 ?
C12 C13 C8 121.3(2) ?
C12 C13 H13 119.3 ?
C8 C13 H13 119.3 ?
O5 C14 H14A 109.5 ?
O5 C14 H14B 109.5 ?
H14A C14 H14B 109.5 ?
O5 C14 H14C 109.5 ?
H14A C14 H14C 109.5 ?
H14B C14 H14C 109.5 ?
C16 C15 C20 118.00(19) ?
C16 C15 C3 121.11(18) yes
C20 C15 C3 120.86(19) ?
C17 C16 C15 121.6(2) ?
C17 C16 H16 119.2 ?
C15 C16 H16 119.2 ?
C18 C17 C16 119.5(2) ?
C18 C17 H17 120.3 ?
C16 C17 H17 120.3 ?
O6 C18 C17 124.6(2) yes
O6 C18 C19 115.6(2) ?
C17 C18 C19 119.8(2) ?
C20 C19 C18 120.3(2) ?
C20 C19 H19 119.9 ?
C18 C19 H19 119.9 ?
C19 C20 C15 120.8(2) ?
C19 C20 H20 119.6 ?
C15 C20 H20 119.6 ?
O6 C21 H21A 109.5 ?
O6 C21 H21B 109.5 ?
H21A C21 H21B 109.5 ?
O6 C21 H21C 109.5 ?
H21A C21 H21C 109.5 ?
H21B C21 H21C 109.5 ?

loop_
_geom_bond_atom_site_label_1
_geom_bond_atom_site_label_2
_geom_bond_distance
_geom_bond_publ_flag
O1 C1 1.358(2) ?
O1 H1 0.8200 ?
O2 C4 1.236(3) yes
O3 C4 1.235(3) yes
O4 C7 1.225(2) ?
O5 C11 1.353(3) ?
O5 C14 1.432(3) ?
O6 C18 1.356(3) ?
O6 C21 1.427(3) ?
O7 H7A 0.925(19) ?
O7 H7B 0.927(18) ?
N1 C3 1.279(3) ?
N1 N2 1.446(2) yes
N2 C5 1.494(3) ?
N2 C6 1.507(3) ?
N2 C1 1.585(3) yes
C1 C2 1.538(3) ?
C1 C4 1.563(3) ?
C2 C3 1.501(3) ?
C2 C7 1.536(3) ?
C2 H2 0.9800 ?
C3 C15 1.463(3) ?
C5 H5A 0.9600 ?
C5 H5B 0.9600 ?
C5 H5C 0.9600 ?
C6 H6A 0.9600 ?
C6 H6B 0.9600 ?
C6 H6C 0.9600 ?
C7 C8 1.464(3) ?
C8 C13 1.394(3) ?
C8 C9 1.394(3) ?
C9 C10 1.372(3) ?
C9 H9 0.9300 ?
C10 C11 1.395(3) ?
C10 H10 0.9300 ?
C11 C12 1.383(3) ?
C12 C13 1.375(3) ?
C12 H12 0.9300 ?
C13 H13 0.9300 ?
C14 H14A 0.9600 ?
C14 H14B 0.9600 ?
C14 H14C 0.9600 ?
C15 C16 1.385(3) ?
C15 C20 1.400(3) ?
C16 C17 1.384(3) ?
C16 H16 0.9300 ?
C17 C18 1.378(3) ?
C17 H17 0.9300 ?
C18 C19 1.394(3) ?
C19 C20 1.367(3) ?
C19 H19 0.9300 ?
C20 H20 0.9300 ?
C21 H21A 0.9600 ?
C21 H21B 0.9600 ?
C21 H21C 0.9600 ?

loop_
_geom_hbond_atom_site_label_D
_geom_hbond_atom_site_label_H
_geom_hbond_atom_site_label_A
_geom_hbond_site_symmetry_A
_geom_hbond_distance_DH
_geom_hbond_distance_HA
_geom_hbond_distance_DA
_geom_hbond_angle_DHA
C6 H6A O4 . 0.96 2.46 3.316(3) 148
C5 H5A O3 . 0.96 2.45 3.101(3) 125
C16 H16 O5 4_576 0.93 2.54 3.465(3) 172
O7 H7B O2 3_666 0.927(18) 2.01(2) 2.923(3) 169(3)
O7 H7A O3 1_554 0.925(19) 1.90(2) 2.809(3) 167(4)
C5 H5C O3 4_565 0.96 2.59 3.339(3) 136
C21 H21C O4 1_556 0.96 2.59 3.321(3) 134
O1 H1 O2 3_666 0.82 2.21 2.788(2) 128
C14 H14C O1 4_576 0.96 2.49 3.142(3) 125
C21 H21B Cg1 3_567 0.96 3.01 3.9016 154

loop_
_geom_torsion_atom_site_label_1
_geom_torsion_atom_site_label_2
_geom_torsion_atom_site_label_3
_geom_torsion_atom_site_label_4
_geom_torsion
_geom_torsion_publ_flag
C3 N1 N2 C5 139.58(18) ?
C3 N1 N2 C6 -102.90(19) ?
C3 N1 N2 C1 16.4(2) ?
N1 N2 C1 O1 -144.83(16) ?
C5 N2 C1 O1 94.82(19) ?
C6 N2 C1 O1 -27.7(2) ?
N1 N2 C1 C2 -24.64(18) ?
C5 N2 C1 C2 -144.99(16) ?
C6 N2 C1 C2 92.48(17) ?
N1 N2 C1 C4 91.27(18) ?
C5 N2 C1 C4 -29.1(2) ?
C6 N2 C1 C4 -151.61(17) ?
O1 C1 C2 C3 139.78(17) ?
C4 C1 C2 C3 -92.76(18) ?
N2 C1 C2 C3 22.77(17) ?
O1 C1 C2 C7 19.0(2) ?
C4 C1 C2 C7 146.42(17) yes
N2 C1 C2 C7 -98.05(18) ?
N2 N1 C3 C15 -179.58(17) yes
N2 N1 C3 C2 -0.4(2) ?
C7 C2 C3 N1 106.9(2) ?
C1 C2 C3 N1 -15.9(2) ?
C7 C2 C3 C15 -74.0(2) ?
C1 C2 C3 C15 163.19(18) ?
O1 C1 C4 O3 173.61(18) yes
C2 C1 C4 O3 45.2(2) ?
N2 C1 C4 O3 -64.1(2) ?
O1 C1 C4 O2 -3.7(3) ?
C2 C1 C4 O2 -132.08(19) ?
N2 C1 C4 O2 118.6(2) ?
C3 C2 C7 O4 -16.8(3) ?
C1 C2 C7 O4 98.6(2) ?
C3 C2 C7 C8 161.16(17) ?
C1 C2 C7 C8 -83.4(2) ?
O4 C7 C8 C13 -172.4(2) yes
C2 C7 C8 C13 9.8(3) ?
O4 C7 C8 C9 7.0(3) ?
C2 C7 C8 C9 -170.85(19) yes
C13 C8 C9 C10 -2.3(3) ?
C7 C8 C9 C10 178.3(2) ?
C8 C9 C10 C11 2.4(4) ?
C14 O5 C11 C12 -1.3(3) ?
C14 O5 C11 C10 178.7(2) yes
C9 C10 C11 O5 179.2(2) yes
C9 C10 C11 C12 -0.8(3) ?
O5 C11 C12 C13 179.2(2) yes
C10 C11 C12 C13 -0.8(3) ?
C11 C12 C13 C8 0.9(3) ?
C9 C8 C13 C12 0.6(3) ?
C7 C8 C13 C12 180.0(2) yes
N1 C3 C15 C16 154.5(2) ?
C2 C3 C15 C16 -24.6(3) ?
N1 C3 C15 C20 -23.5(3) yes
C2 C3 C15 C20 157.5(2) ?
C20 C15 C16 C17 2.3(3) ?
C3 C15 C16 C17 -175.7(2) yes
C15 C16 C17 C18 -1.1(3) ?
C21 O6 C18 C17 -5.6(3) ?
C21 O6 C18 C19 174.5(2) ?
C16 C17 C18 O6 178.6(2) yes
C16 C17 C18 C19 -1.6(3) ?
O6 C18 C19 C20 -177.1(2) ?
C17 C18 C19 C20 3.0(4) ?
C18 C19 C20 C15 -1.8(4) ?
C16 C15 C20 C19 -0.8(4) ?
C3 C15 C20 C19 177.2(2) yes
